data_2243295
loop_
_publ_author_name
'Tesouro Vallina, Ana'
'Stoeckli-Evans, Helen'

_publ_section_title
;
 Crystal structures and Hirshfeld surface analyses of two new
 tetrakis-substituted pyrazines and a degredation product
;
_journal_issue 3
_journal_name_full 'Acta Crystallographica Section E'
_journal_page_first 404
_journal_page_last 409
_journal_paper_doi 10.1107/S2056989020002133
_journal_volume 76
_journal_year 2020
_chemical_formula_iupac 'C36 H40 N6'
_chemical_formula_moiety 'C36 H40 N6'
_chemical_formula_sum 'C36 H40 N6'
_chemical_formula_weight 556.74
_chemical_name_systematic
;
<i>N</i>,<i>N</i>',<i>N</i>'',<i>N</i>'''-[Pyrazine-2,3,5,6\
tetrayltetrakis(methylene)]tetrakis(<i>N</i>-methylaniline)
;
_space_group_crystal_system triclinic
_space_group_IT_number 2
_space_group_name_Hall '-P 1'
_space_group_name_H-M_alt 'P -1'
_atom_sites_solution_hydrogens geom
_atom_sites_solution_primary direct
_atom_sites_solution_secondary difmap
_audit_creation_method SHELXL-2018/3
_cell_angle_alpha 85.774(10)
_cell_angle_beta 73.468(11)
_cell_angle_gamma 82.467(11)
_cell_formula_units_Z 1
_cell_length_a 8.6753(10)
_cell_length_b 8.9160(11)
_cell_length_c 10.0631(10)
_cell_measurement_reflns_used 28
_cell_measurement_temperature 293(2)
_cell_measurement_theta_max 17.6
_cell_measurement_theta_min 12.5
_cell_volume 739.21(15)
_computing_cell_refinement
;
<i>STADI4</i> (Stoe & Cie, 1997)
;
_computing_data_collection
;
<i>STADI4</i> (Stoe & Cie, 1997)
;
_computing_data_reduction
;
X-RED (Stoe & Cie, 1997)
;
_computing_molecular_graphics
;
Mercury (Macrae <i>et al.</i>,  2020)
;
_computing_publication_material
;
<i>SHELXL2018/3</i> (Sheldrick, 2015), PLATON (Spek, 2020)
and publCIF (Westrip, 2010)
;
_computing_structure_refinement
;
<i>SHELXL2018/3</i> (Sheldrick, 2015)
;
_computing_structure_solution
;
SHELXS97 (Sheldrick, 2008)
;
_diffrn_ambient_temperature 293(2)
_diffrn_detector 'scintillation counter'
_diffrn_measured_fraction_theta_full 1.000
_diffrn_measured_fraction_theta_max 1.000
_diffrn_measurement_device 'Stoe--Siemens AED2, 4-circle'
_diffrn_measurement_method '\w/\2q scans'
_diffrn_radiation_monochromator 'plane graphite'
_diffrn_radiation_source 'fine-focus sealed tube'
_diffrn_radiation_type MoK\a
_diffrn_radiation_wavelength 0.71073
_diffrn_reflns_av_R_equivalents 0.0313
_diffrn_reflns_av_unetI/netI 0.0391
_diffrn_reflns_limit_h_max 10
_diffrn_reflns_limit_h_min -9
_diffrn_reflns_limit_k_max 10
_diffrn_reflns_limit_k_min -10
_diffrn_reflns_limit_l_max 12
_diffrn_reflns_limit_l_min -12
_diffrn_reflns_number 5354
_diffrn_reflns_theta_full 25.242
_diffrn_reflns_theta_max 25.477
_diffrn_reflns_theta_min 2.113
_diffrn_standards_decay_% 1
_diffrn_standards_interval_time 60
_diffrn_standards_number 2
_exptl_absorpt_coefficient_mu 0.075
_exptl_absorpt_correction_type none
_exptl_crystal_colour pale-greenish-yellow
_exptl_crystal_density_diffrn 1.251
_exptl_crystal_description block
_exptl_crystal_F_000 298
_exptl_crystal_size_max 0.38
_exptl_crystal_size_mid 0.30
_exptl_crystal_size_min 0.27
_refine_diff_density_max 0.131
_refine_diff_density_min -0.145
_refine_ls_extinction_coef 0.026(3)
_refine_ls_extinction_expression Fc^*^=kFc[1+0.001xFc^2^\l^3^/sin(2\q)]^-1/4^
_refine_ls_extinction_method
;
(<i>SHELXL2018/3</i>; Sheldrick 2015)
;
_refine_ls_goodness_of_fit_ref 1.116
_refine_ls_hydrogen_treatment constr
_refine_ls_matrix_type full
_refine_ls_number_parameters 193
_refine_ls_number_reflns 2741
_refine_ls_number_restraints 0
_refine_ls_restrained_S_all 1.116
_refine_ls_R_factor_all 0.0811
_refine_ls_R_factor_gt 0.0493
_refine_ls_shift/su_max 0.000
_refine_ls_shift/su_mean 0.000
_refine_ls_structure_factor_coef Fsqd
_refine_ls_weighting_details 'w=1/[\s^2^(Fo^2^)+(0.0254P)^2^+0.2540P] where P=(Fo^2^+2Fc^2^)/3'
_refine_ls_weighting_scheme calc
_refine_ls_wR_factor_gt 0.0939
_refine_ls_wR_factor_ref 0.1080
_reflns_number_gt 1913
_reflns_number_total 2741
_reflns_threshold_expression 'I > 2\s(I)'
_cod_data_source_file xi2023sup1.cif
_cod_data_source_block II
_cod_database_code 2243295
_shelx_space_group_comment
;
The symmetry employed for this shelxl refinement is uniquely defined
by the following loop, which should always be used as a source of
symmetry information in preference to the above space-group names.
They are only intended as comments.
;

loop_
_space_group_symop_operation_xyz
'x, y, z'
'-x, -y, -z'

loop_
_atom_site_type_symbol
_atom_site_label
_atom_site_fract_x
_atom_site_fract_y
_atom_site_fract_z
_atom_site_U_iso_or_equiv
_atom_site_adp_type
_atom_site_calc_flag
_atom_site_occupancy
_atom_site_disorder_assembly
_atom_site_disorder_group
N N1 0.46201(19) 0.59971(18) 0.89913(16) 0.0393(4) Uani d 1 . .
N N2 0.5739(2) 0.31235(19) 0.66461(17) 0.0454(4) Uani d 1 . .
N N3 0.2493(2) 0.85914(19) 0.95305(17) 0.0481(5) Uani d 1 . .
C C1 0.5585(2) 0.4702(2) 0.86471(19) 0.0366(5) Uani d 1 . .
C C2 0.4027(2) 0.6301(2) 1.0334(2) 0.0378(5) Uani d 1 . .
C C3 0.6246(2) 0.4442(2) 0.7110(2) 0.0437(5) Uani d 1 . .
H H3A 0.590818 0.533444 0.660508 0.052 Uiso calc 1 . .
H H3B 0.741879 0.433034 0.687257 0.052 Uiso calc 1 . .
C C4 0.4248(3) 0.3268(2) 0.63526(19) 0.0429(5) Uani d 1 . .
C C5 0.3070(3) 0.4493(3) 0.6795(2) 0.0502(6) Uani d 1 . .
H H5 0.328637 0.524582 0.728604 0.060 Uiso calc 1 . .
C C6 0.1604(3) 0.4603(3) 0.6515(2) 0.0619(7) Uani d 1 . .
H H6 0.083983 0.542794 0.682224 0.074 Uiso calc 1 . .
C C7 0.1237(3) 0.3508(3) 0.5785(3) 0.0674(7) Uani d 1 . .
H H7 0.024139 0.359185 0.559288 0.081 Uiso calc 1 . .
C C8 0.2367(3) 0.2306(3) 0.5354(3) 0.0661(7) Uani d 1 . .
H H8 0.212966 0.155880 0.486985 0.079 Uiso calc 1 . .
C C9 0.3863(3) 0.2167(2) 0.5618(2) 0.0549(6) Uani d 1 . .
H H9 0.461601 0.133665 0.530481 0.066 Uiso calc 1 . .
C C10 0.7008(3) 0.2013(3) 0.5894(3) 0.0645(7) Uani d 1 . .
H H10A 0.799406 0.208832 0.612583 0.097 Uiso calc 1 . .
H H10B 0.717471 0.220396 0.491434 0.097 Uiso calc 1 . .
H H10C 0.669345 0.101522 0.614401 0.097 Uiso calc 1 . .
C C11 0.2938(3) 0.7782(2) 1.0686(2) 0.0488(6) Uani d 1 . .
H H11A 0.195686 0.756971 1.138934 0.059 Uiso calc 1 . .
H H11B 0.348395 0.843600 1.108603 0.059 Uiso calc 1 . .
C C12 0.1177(2) 0.8292(2) 0.9122(2) 0.0431(5) Uani d 1 . .
C C13 0.0121(3) 0.7258(3) 0.9845(2) 0.0586(6) Uani d 1 . .
H H13 0.032849 0.671020 1.061037 0.070 Uiso calc 1 . .
C C14 -0.1220(3) 0.7040(3) 0.9440(3) 0.0697(7) Uani d 1 . .
H H14 -0.191144 0.635993 0.994996 0.084 Uiso calc 1 . .
C C15 -0.1562(3) 0.7802(3) 0.8302(3) 0.0690(7) Uani d 1 . .
H H15 -0.247073 0.765006 0.803564 0.083 Uiso calc 1 . .
C C16 -0.0517(3) 0.8795(3) 0.7571(3) 0.0643(7) Uani d 1 . .
H H16 -0.072129 0.931190 0.679059 0.077 Uiso calc 1 . .
C C17 0.0822(3) 0.9052(2) 0.7956(2) 0.0516(6) Uani d 1 . .
H H17 0.149960 0.973716 0.743706 0.062 Uiso calc 1 . .
C C18 0.3667(3) 0.9499(3) 0.8637(3) 0.0633(7) Uani d 1 . .
H H18A 0.407036 0.906772 0.774033 0.095 Uiso calc 1 . .
H H18B 0.454775 0.952213 0.903352 0.095 Uiso calc 1 . .
H H18C 0.316286 1.051147 0.854497 0.095 Uiso calc 1 . .

loop_
_atom_site_aniso_label
_atom_site_aniso_U_11
_atom_site_aniso_U_22
_atom_site_aniso_U_33
_atom_site_aniso_U_12
_atom_site_aniso_U_13
_atom_site_aniso_U_23
N1 0.0443(10) 0.0408(10) 0.0350(9) -0.0041(8) -0.0144(7) -0.0032(7)
N2 0.0498(11) 0.0481(10) 0.0390(10) 0.0057(8) -0.0163(8) -0.0112(8)
N3 0.0541(11) 0.0469(11) 0.0455(10) 0.0000(9) -0.0210(9) 0.0016(8)
C1 0.0371(11) 0.0405(11) 0.0347(11) -0.0066(9) -0.0126(9) -0.0044(9)
C2 0.0400(11) 0.0397(11) 0.0366(11) -0.0044(9) -0.0147(9) -0.0040(9)
C3 0.0454(12) 0.0489(12) 0.0360(11) -0.0029(10) -0.0106(9) -0.0039(9)
C4 0.0523(13) 0.0451(12) 0.0314(11) -0.0027(10) -0.0142(9) 0.0021(9)
C5 0.0551(14) 0.0576(14) 0.0379(12) 0.0042(11) -0.0159(10) -0.0098(10)
C6 0.0490(14) 0.0793(18) 0.0521(14) 0.0084(13) -0.0120(11) -0.0046(13)
C7 0.0535(15) 0.090(2) 0.0637(16) -0.0169(14) -0.0239(13) 0.0119(15)
C8 0.0831(19) 0.0582(16) 0.0719(17) -0.0206(14) -0.0412(15) 0.0038(13)
C9 0.0747(16) 0.0424(13) 0.0524(14) -0.0010(11) -0.0275(12) -0.0030(10)
C10 0.0631(16) 0.0667(16) 0.0613(15) 0.0207(13) -0.0210(12) -0.0223(13)
C11 0.0574(14) 0.0506(13) 0.0406(12) 0.0052(10) -0.0210(10) -0.0074(10)
C12 0.0464(12) 0.0381(11) 0.0429(12) 0.0086(9) -0.0140(10) -0.0078(9)
C13 0.0673(16) 0.0563(15) 0.0519(14) -0.0083(12) -0.0173(12) 0.0048(11)
C14 0.0597(16) 0.0732(18) 0.0723(18) -0.0179(13) -0.0071(14) -0.0057(14)
C15 0.0550(15) 0.0744(18) 0.083(2) 0.0020(14) -0.0280(14) -0.0203(15)
C16 0.0704(17) 0.0633(16) 0.0654(16) 0.0085(13) -0.0356(14) -0.0040(13)
C17 0.0555(14) 0.0492(13) 0.0509(13) -0.0012(11) -0.0196(11) 0.0026(10)
C18 0.0677(16) 0.0617(15) 0.0676(16) -0.0143(13) -0.0287(13) 0.0036(13)

loop_
_atom_type_symbol
_atom_type_description
_atom_type_scat_dispersion_real
_atom_type_scat_dispersion_imag
_atom_type_scat_source
C C 0.0033 0.0016 'International Tables Vol C Tables 4.2.6.8 and 6.1.1.4'
H H 0.0000 0.0000 'International Tables Vol C Tables 4.2.6.8 and 6.1.1.4'
N N 0.0061 0.0033 'International Tables Vol C Tables 4.2.6.8 and 6.1.1.4'

loop_
_geom_angle_atom_site_label_1
_geom_angle_atom_site_label_2
_geom_angle_atom_site_label_3
_geom_angle_site_symmetry_1
_geom_angle_site_symmetry_3
_geom_angle
_geom_angle_publ_flag
C2 N1 C1 . . 118.46(16) ?
C4 N2 C10 . . 117.64(17) ?
C4 N2 C3 . . 118.71(16) ?
C10 N2 C3 . . 117.17(18) ?
C12 N3 C11 . . 122.00(18) ?
C12 N3 C18 . . 120.07(17) ?
C11 N3 C18 . . 116.70(18) ?
N1 C1 C2 . 2_667 120.79(16) ?
N1 C1 C3 . . 115.85(16) ?
C2 C1 C3 2_667 . 123.33(17) ?
N1 C2 C1 . 2_667 120.74(17) ?
N1 C2 C11 . . 117.03(17) ?
C1 C2 C11 2_667 . 122.23(17) ?
N2 C3 C1 . . 114.84(17) ?
N2 C3 H3A . . 108.6 ?
C1 C3 H3A . . 108.6 ?
N2 C3 H3B . . 108.6 ?
C1 C3 H3B . . 108.6 ?
H3A C3 H3B . . 107.5 ?
N3 C11 C2 . . 115.02(17) ?
N3 C11 H11A . . 108.5 ?
C2 C11 H11A . . 108.5 ?
N3 C11 H11B . . 108.5 ?
C2 C11 H11B . . 108.5 ?
H11A C11 H11B . . 107.5 ?
N2 C4 C9 . . 120.81(19) ?
N2 C4 C5 . . 121.91(19) ?
C9 C4 C5 . . 117.3(2) ?
C6 C5 C4 . . 121.1(2) ?
C6 C5 H5 . . 119.5 ?
C4 C5 H5 . . 119.5 ?
C5 C6 C7 . . 121.2(2) ?
C5 C6 H6 . . 119.4 ?
C7 C6 H6 . . 119.4 ?
C8 C7 C6 . . 118.4(2) ?
C8 C7 H7 . . 120.8 ?
C6 C7 H7 . . 120.8 ?
C7 C8 C9 . . 121.7(2) ?
C7 C8 H8 . . 119.2 ?
C9 C8 H8 . . 119.2 ?
C8 C9 C4 . . 120.4(2) ?
C8 C9 H9 . . 119.8 ?
C4 C9 H9 . . 119.8 ?
N3 C12 C13 . . 122.77(19) ?
N3 C12 C17 . . 120.5(2) ?
C13 C12 C17 . . 116.7(2) ?
C14 C13 C12 . . 121.0(2) ?
C14 C13 H13 . . 119.5 ?
C12 C13 H13 . . 119.5 ?
C15 C14 C13 . . 121.6(2) ?
C15 C14 H14 . . 119.2 ?
C13 C14 H14 . . 119.2 ?
C16 C15 C14 . . 117.7(2) ?
C16 C15 H15 . . 121.1 ?
C14 C15 H15 . . 121.1 ?
C15 C16 C17 . . 122.1(2) ?
C15 C16 H16 . . 119.0 ?
C17 C16 H16 . . 119.0 ?
C16 C17 C12 . . 120.8(2) ?
C16 C17 H17 . . 119.6 ?
C12 C17 H17 . . 119.6 ?
N3 C18 H18A . . 109.5 ?
N3 C18 H18B . . 109.5 ?
H18A C18 H18B . . 109.5 ?
N3 C18 H18C . . 109.5 ?
H18A C18 H18C . . 109.5 ?
H18B C18 H18C . . 109.5 ?
N2 C10 H10A . . 109.5 ?
N2 C10 H10B . . 109.5 ?
H10A C10 H10B . . 109.5 ?
N2 C10 H10C . . 109.5 ?
H10A C10 H10C . . 109.5 ?
H10B C10 H10C . . 109.5 ?

loop_
_geom_bond_atom_site_label_1
_geom_bond_atom_site_label_2
_geom_bond_site_symmetry_2
_geom_bond_distance
_geom_bond_publ_flag
N1 C2 . 1.336(2) ?
N1 C1 . 1.339(2) ?
N2 C4 . 1.395(3) ?
N2 C10 . 1.454(3) ?
N2 C3 . 1.459(3) ?
N3 C12 . 1.382(3) ?
N3 C11 . 1.442(2) ?
N3 C18 . 1.445(3) ?
C1 C2 2_667 1.395(3) ?
C1 C3 . 1.512(3) ?
C2 C11 . 1.521(3) ?
C3 H3A . 0.9700 ?
C3 H3B . 0.9700 ?
C4 C9 . 1.398(3) ?
C4 C5 . 1.398(3) ?
C5 C6 . 1.369(3) ?
C5 H5 . 0.9300 ?
C6 C7 . 1.384(3) ?
C6 H6 . 0.9300 ?
C7 C8 . 1.359(4) ?
C7 H7 . 0.9300 ?
C8 C9 . 1.386(3) ?
C8 H8 . 0.9300 ?
C9 H9 . 0.9300 ?
C10 H10A . 0.9600 ?
C10 H10B . 0.9600 ?
C10 H10C . 0.9600 ?
C11 H11A . 0.9700 ?
C11 H11B . 0.9700 ?
C12 C13 . 1.400(3) ?
C12 C17 . 1.401(3) ?
C13 C14 . 1.378(3) ?
C13 H13 . 0.9300 ?
C14 C15 . 1.374(4) ?
C14 H14 . 0.9300 ?
C15 C16 . 1.371(4) ?
C15 H15 . 0.9300 ?
C16 C17 . 1.375(3) ?
C16 H16 . 0.9300 ?
C17 H17 . 0.9300 ?
C18 H18A . 0.9600 ?
C18 H18B . 0.9600 ?
C18 H18C . 0.9600 ?

loop_
_geom_hbond_atom_site_label_D
_geom_hbond_atom_site_label_H
_geom_hbond_atom_site_label_A
_geom_hbond_site_symmetry_A
_geom_hbond_distance_DH
_geom_hbond_distance_HA
_geom_hbond_distance_DA
_geom_hbond_angle_DHA
C5 H5 N1 . 0.93 2.50 3.331(3) 149
C6 H6 Cg3 . 0.93 2.99 3.804(3) 147
C3 H3A C<i>g</i>2 2_666 0.97 2.83 3.561(2) 133

loop_
_geom_torsion_atom_site_label_1
_geom_torsion_atom_site_label_2
_geom_torsion_atom_site_label_3
_geom_torsion_atom_site_label_4
_geom_torsion_site_symmetry_1
_geom_torsion_site_symmetry_2
_geom_torsion_site_symmetry_3
_geom_torsion_site_symmetry_4
_geom_torsion
_geom_torsion_publ_flag
C2 N1 C1 C2 . . . 2_667 -0.5(3) ?
C2 N1 C1 C3 . . . . -178.66(17) ?
C1 N1 C2 C1 . . . 2_667 0.5(3) ?
C1 N1 C2 C11 . . . . 179.92(17) ?
C4 N2 C3 C1 . . . . 83.8(2) ?
C10 N2 C3 C1 . . . . -125.0(2) ?
N1 C1 C3 N2 . . . . -117.34(19) ?
C2 C1 C3 N2 2_667 . . . 64.5(2) ?
C12 N3 C11 C2 . . . . 86.2(2) ?
C18 N3 C11 C2 . . . . -81.1(2) ?
N1 C2 C11 N3 . . . . 8.2(3) ?
C1 C2 C11 N3 2_667 . . . -172.42(18) ?
C10 N2 C4 C9 . . . . 14.5(3) ?
C3 N2 C4 C9 . . . . 165.50(19) ?
C10 N2 C4 C5 . . . . -166.6(2) ?
C3 N2 C4 C5 . . . . -15.6(3) ?
N2 C4 C5 C6 . . . . -178.9(2) ?
C9 C4 C5 C6 . . . . 0.0(3) ?
C4 C5 C6 C7 . . . . -0.1(4) ?
C5 C6 C7 C8 . . . . 0.4(4) ?
C6 C7 C8 C9 . . . . -0.6(4) ?
C7 C8 C9 C4 . . . . 0.5(4) ?
N2 C4 C9 C8 . . . . 178.8(2) ?
C5 C4 C9 C8 . . . . -0.2(3) ?
C11 N3 C12 C13 . . . . 4.2(3) ?
C18 N3 C12 C13 . . . . 171.1(2) ?
C11 N3 C12 C17 . . . . -177.13(19) ?
C18 N3 C12 C17 . . . . -10.2(3) ?
N3 C12 C13 C14 . . . . 177.1(2) ?
C17 C12 C13 C14 . . . . -1.7(3) ?
C12 C13 C14 C15 . . . . 1.2(4) ?
C13 C14 C15 C16 . . . . 0.1(4) ?
C14 C15 C16 C17 . . . . -0.8(4) ?
C15 C16 C17 C12 . . . . 0.3(4) ?
N3 C12 C17 C16 . . . . -177.8(2) ?
C13 C12 C17 C16 . . . . 1.0(3) ?

_cod_database_fobs_code 2243295
